data_7237021
loop_
_publ_author_name
'Hang, Hao'
'Fei, Bin'
'Chen, Xiu Qin'
'Tong, Ming Liang'
'Ksenofontov, Vadim'
'Gural'skiy, Il&#x2019;ya A.'
'Bao, Xin'

_publ_section_title
;
 Multiple spin phases in a switchable Fe(ii) complex: polymorphism and
 symmetry breaking effects
;
_journal_issue 13
_journal_name_full 'Journal of Materials Chemistry C'
_journal_page_first 3352
_journal_paper_doi 10.1039/C7TC05111E
_journal_volume 6
_journal_year 2018
_chemical_formula_moiety 'C18 H16 Br2 Fe N10'
_chemical_formula_sum 'C18 H16 Br2 Fe N10'
_chemical_formula_weight 588.08
_space_group_crystal_system monoclinic
_space_group_IT_number 14
_space_group_name_Hall '-P 2yn'
_space_group_name_H-M_alt 'P 1 21/n 1'
_atom_sites_solution_hydrogens geom
_audit_creation_date 2017-12-06
_audit_creation_method
;
Olex2 1.2
(compiled 2017.08.10 svn.r3458 for OlexSys, GUI svn.r5381)
;
_audit_update_record
;
2017-12-08 deposited with the CCDC.
2018-02-21 downloaded from the CCDC.
;
_cell_angle_alpha 90
_cell_angle_beta 93.267(8)
_cell_angle_gamma 90
_cell_formula_units_Z 4
_cell_length_a 8.7376(19)
_cell_length_b 12.499(2)
_cell_length_c 19.217(4)
_cell_measurement_reflns_used 4434
_cell_measurement_temperature 298(2)
_cell_measurement_theta_max 25.3258
_cell_measurement_theta_min 2.9923
_cell_volume 2095.3(7)
_computing_molecular_graphics 'Olex2 (Dolomanov et al., 2009)'
_computing_publication_material 'Olex2 (Dolomanov et al., 2009)'
_computing_structure_refinement 'ShelXL (Sheldrick, 2015)'
_computing_structure_solution 'olex2.solve (Bourhis et al., 2015)'
_diffrn_ambient_temperature 298.6
_diffrn_measured_fraction_theta_full 0.967
_diffrn_measured_fraction_theta_max 0.967
_diffrn_measurement_device_type 'PHOTON100 CMOS detector'
_diffrn_measurement_method 'omega scan'
_diffrn_radiation_type MoK\a
_diffrn_radiation_wavelength 0.71076
_diffrn_reflns_av_R_equivalents 0.0802
_diffrn_reflns_av_unetI/netI 0.0603
_diffrn_reflns_Laue_measured_fraction_full 0.967
_diffrn_reflns_Laue_measured_fraction_max 0.967
_diffrn_reflns_limit_h_max 10
_diffrn_reflns_limit_h_min -10
_diffrn_reflns_limit_k_max 14
_diffrn_reflns_limit_k_min -14
_diffrn_reflns_limit_l_max 22
_diffrn_reflns_limit_l_min -22
_diffrn_reflns_number 16896
_diffrn_reflns_point_group_measured_fraction_full 0.967
_diffrn_reflns_point_group_measured_fraction_max 0.967
_diffrn_reflns_theta_full 24.782
_diffrn_reflns_theta_max 24.782
_diffrn_reflns_theta_min 2.992
_exptl_absorpt_coefficient_mu 4.563
_exptl_absorpt_correction_T_max 0.7451
_exptl_absorpt_correction_T_min 0.5622
_exptl_absorpt_correction_type multi-scan
_exptl_absorpt_process_details 'Bruker AXS Inc., Madison, Wisconsin, USA'
_exptl_crystal_colour yellow
_exptl_crystal_colour_primary yellow
_exptl_crystal_density_diffrn 1.864
_exptl_crystal_description needle
_exptl_crystal_F_000 1160
_exptl_crystal_size_max 0.21
_exptl_crystal_size_mid 0.07
_exptl_crystal_size_min 0.04
_refine_diff_density_max 0.624
_refine_diff_density_min -0.847
_refine_diff_density_rms 0.118
_refine_ls_extinction_method none
_refine_ls_goodness_of_fit_ref 1.148
_refine_ls_hydrogen_treatment constr
_refine_ls_matrix_type full
_refine_ls_number_parameters 286
_refine_ls_number_reflns 3484
_refine_ls_number_restraints 7
_refine_ls_restrained_S_all 1.148
_refine_ls_R_factor_all 0.1173
_refine_ls_R_factor_gt 0.0607
_refine_ls_shift/su_max 0.001
_refine_ls_shift/su_mean 0.000
_refine_ls_structure_factor_coef Fsqd
_refine_ls_weighting_details 'w=1/[\s^2^(Fo^2^)+(0.0002P)^2^+16.7011P] where P=(Fo^2^+2Fc^2^)/3'
_refine_ls_weighting_scheme calc
_refine_ls_wR_factor_gt 0.1095
_refine_ls_wR_factor_ref 0.1352
_reflns_Friedel_coverage 0.000
_reflns_number_gt 2219
_reflns_number_total 3484
_reflns_threshold_expression 'I > 2\s(I)'
_cod_data_source_file c7tc05111e2.cif
_cod_data_source_block beta-RT
_cod_original_cell_volume 2095.4(7)
_cod_database_code 7237021
_shelx_shelxl_version_number 2017/1
_shelx_space_group_comment
;
The symmetry employed for this shelxl refinement is uniquely defined
by the following loop, which should always be used as a source of
symmetry information in preference to the above space-group names.
They are only intended as comments.
;
_exptl_absorpt_special_details 'SADABS (Bruker, 2014)'
_olex2_refinement_description
;
1. Fixed Uiso
 At 1.2 times of:
  All C(H) groups, All C(H,H) groups, All N(H) groups
2. Restrained distances
 C8A-C7A \\sim C8-C7
 with sigma of 0.02
 N3-C8 \\sim N3-C8A \\sim N2-C7A \\sim N2-C7
 with sigma of 0.02
3. Uiso/Uaniso restraints and constraints
Uanis(C8) = Uanis(C8A)
Uanis(C7A) = Uanis(C7)
4. Others
 Fixed Sof: C7(0.68) H7A(0.68) H7B(0.68) C8(0.68) H8A(0.68) H8B(0.68)
 C8A(0.32) H8AA(0.32) H8AB(0.32) C7A(0.32) H7AA(0.32) H7AB(0.32)
5.a Ternary CH refined with riding coordinates:
 N3(H3), N2(H2)
5.b Secondary CH2 refined with riding coordinates:
 C6(H6A,H6B), C9(H9A,H9B), C7(H7A,H7B), C8(H8A,H8B), C8A(H8AA,H8AB), C7A(H7AA,
 H7AB)
5.c Aromatic/amide H refined with riding coordinates:
 C3(H3A), C1(H1), C4(H4), C14(H14), C11(H11), C12(H12)
;
_olex2_submission_special_instructions 'No special instructions were received'

loop_
_space_group_symop_operation_xyz
'x, y, z'
'-x+1/2, y+1/2, -z+1/2'
'-x, -y, -z'
'x-1/2, -y-1/2, z-1/2'

loop_
_atom_site_label
_atom_site_type_symbol
_atom_site_fract_x
_atom_site_fract_y
_atom_site_fract_z
_atom_site_U_iso_or_equiv
_atom_site_adp_type
_atom_site_occupancy
_atom_site_site_symmetry_order
_atom_site_calc_flag
_atom_site_refinement_flags_posn
_atom_site_refinement_flags_occupancy
_atom_site_disorder_assembly
_atom_site_disorder_group
Br1 Br 0.61909(14) 0.30913(9) 0.70679(6) 0.0685(4) Uani 1 1 d . . . .
Br2 Br -0.12571(15) 1.07799(9) 0.64378(5) 0.0724(4) Uani 1 1 d . . . .
Fe1 Fe 0.29897(14) 0.71329(10) 0.64398(6) 0.0379(3) Uani 1 1 d . . . .
N3 N 0.4745(9) 0.7981(6) 0.5900(4) 0.052(2) Uani 1 1 d D . . .
H3 H 0.456273 0.875378 0.587390 0.062 Uiso 1 1 calc R . A .
N2 N 0.2563(8) 0.6497(6) 0.5390(3) 0.049(2) Uani 1 1 d D . . .
H2 H 0.278928 0.573234 0.535184 0.059 Uiso 1 1 calc R . B .
C16 C 0.3085(12) 0.8769(8) 0.8984(5) 0.049(2) Uani 1 1 d . . . .
N4 N 0.4997(8) 0.6132(6) 0.6614(3) 0.0429(18) Uani 1 1 d . . . .
C15 C 0.3561(10) 0.8204(7) 0.7909(5) 0.047(2) Uani 1 1 d . . . .
N1 N 0.1140(8) 0.8112(6) 0.6012(3) 0.0407(17) Uani 1 1 d . . . .
N6 N 0.1620(8) 0.6042(6) 0.6922(4) 0.052(2) Uani 1 1 d . . . .
N5 N 0.3375(9) 0.8042(6) 0.7337(4) 0.056(2) Uani 1 1 d . . . .
N7 N 0.3967(10) 0.8362(8) 0.8543(4) 0.070(3) Uani 1 1 d . . . .
N10 N 0.1124(12) 0.5348(8) 0.9088(5) 0.082(3) Uani 1 1 d . . . .
C6 C 0.1064(11) 0.6786(7) 0.5111(5) 0.054(3) Uani 1 1 d . . . .
H6A H 0.035245 0.621588 0.520620 0.065 Uiso 1 1 calc R . . .
H6B H 0.108648 0.685842 0.460905 0.065 Uiso 1 1 calc R . . .
N8 N 0.2445(11) 0.9100(7) 0.9422(4) 0.066(2) Uani 1 1 d . . . .
C3 C -0.1193(11) 0.9254(8) 0.5375(5) 0.050(2) Uani 1 1 d . . . .
H3A H -0.198741 0.964563 0.515648 0.060 Uiso 1 1 calc R . . .
C17 C 0.1018(11) 0.5890(7) 0.7406(5) 0.044(2) Uani 1 1 d . . . .
N9 N 0.0184(9) 0.5718(8) 0.7908(4) 0.065(2) Uani 1 1 d . . . .
C5 C 0.0499(10) 0.7806(7) 0.5407(4) 0.043(2) Uani 1 1 d . . . .
C1 C 0.0608(10) 0.8991(7) 0.6300(4) 0.045(2) Uani 1 1 d . . . .
H1 H 0.105602 0.921660 0.672525 0.054 Uiso 1 1 calc R . . .
C4 C -0.0666(10) 0.8362(7) 0.5072(4) 0.047(2) Uani 1 1 d . . . .
H4 H -0.108875 0.813189 0.464279 0.056 Uiso 1 1 calc R . . .
C14 C 0.5011(10) 0.5116(7) 0.6802(4) 0.041(2) Uani 1 1 d . . . .
H14 H 0.410072 0.480105 0.692521 0.049 Uiso 1 1 calc R . . .
C9 C 0.6187(12) 0.7718(8) 0.6241(7) 0.075(3) Uani 1 1 d . . . .
H9A H 0.634533 0.815620 0.665555 0.090 Uiso 1 1 calc R . . .
H9B H 0.699710 0.788088 0.593327 0.090 Uiso 1 1 calc R . . .
C7 C 0.3934(16) 0.6673(13) 0.5012(9) 0.062(5) Uani 0.68 1 d D P C 2
H7A H 0.372594 0.655734 0.451643 0.075 Uiso 0.68 1 calc R P C 2
H7B H 0.475097 0.619562 0.517727 0.075 Uiso 0.68 1 calc R P C 2
C8 C 0.436(2) 0.7804(14) 0.5154(7) 0.067(6) Uani 0.68 1 d D P C 2
H8A H 0.523272 0.799239 0.488929 0.080 Uiso 0.68 1 calc R P C 2
H8B H 0.351124 0.826436 0.500271 0.080 Uiso 0.68 1 calc R P C 2
C11 C 0.7620(11) 0.6006(9) 0.6459(6) 0.071(3) Uani 1 1 d . . . .
H11 H 0.852499 0.633335 0.634165 0.085 Uiso 1 1 calc R . . .
C2 C -0.0557(10) 0.9574(7) 0.6001(4) 0.044(2) Uani 1 1 d . . . .
C10 C 0.6283(11) 0.6579(8) 0.6441(5) 0.056(3) Uani 1 1 d . . . .
C12 C 0.7625(11) 0.4963(9) 0.6649(5) 0.061(3) Uani 1 1 d . . . .
H12 H 0.852588 0.456601 0.665843 0.073 Uiso 1 1 calc R . . .
C13 C 0.6311(11) 0.4514(7) 0.6824(4) 0.047(2) Uani 1 1 d . . . .
C18 C 0.0755(12) 0.5531(7) 0.8535(6) 0.054(3) Uani 1 1 d . . . .
C8A C 0.502(4) 0.750(4) 0.5220(14) 0.067(6) Uani 0.32 1 d D P C 1
H8AA H 0.569180 0.688803 0.527263 0.080 Uiso 0.32 1 calc R P C 1
H8AB H 0.547240 0.802012 0.491637 0.080 Uiso 0.32 1 calc R P C 1
C7A C 0.348(4) 0.718(3) 0.4939(19) 0.062(5) Uani 0.32 1 d D P C 1
H7AA H 0.358954 0.680490 0.450363 0.075 Uiso 0.32 1 calc R P C 1
H7AB H 0.289072 0.782583 0.483098 0.075 Uiso 0.32 1 calc R P C 1

loop_
_atom_site_aniso_label
_atom_site_aniso_U_11
_atom_site_aniso_U_22
_atom_site_aniso_U_33
_atom_site_aniso_U_23
_atom_site_aniso_U_13
_atom_site_aniso_U_12
Br1 0.0905(9) 0.0542(6) 0.0613(7) 0.0067(5) 0.0095(6) 0.0189(6)
Br2 0.0950(9) 0.0712(8) 0.0522(6) 0.0037(6) 0.0144(6) 0.0318(7)
Fe1 0.0395(7) 0.0455(7) 0.0287(6) 0.0010(5) 0.0034(5) 0.0008(6)
N3 0.064(6) 0.042(4) 0.050(5) 0.003(4) 0.010(4) -0.003(4)
N2 0.049(5) 0.060(5) 0.038(4) -0.004(4) 0.001(4) 0.006(4)
C16 0.063(7) 0.045(6) 0.037(5) 0.006(4) -0.009(5) 0.008(5)
N4 0.040(5) 0.052(5) 0.037(4) 0.000(3) 0.006(3) -0.006(4)
C15 0.050(6) 0.047(5) 0.042(6) -0.001(4) -0.003(5) 0.008(4)
N1 0.042(4) 0.049(4) 0.031(4) -0.003(3) 0.005(3) -0.001(4)
N6 0.040(5) 0.068(6) 0.048(5) 0.002(4) 0.011(4) -0.004(4)
N5 0.063(6) 0.062(5) 0.042(5) -0.003(4) -0.001(4) 0.004(4)
N7 0.072(6) 0.096(7) 0.040(5) -0.014(5) -0.014(4) 0.033(5)
N10 0.116(9) 0.082(7) 0.047(5) 0.003(5) 0.001(6) 0.007(6)
C6 0.060(7) 0.050(6) 0.050(5) -0.005(5) -0.013(5) 0.007(5)
N8 0.085(7) 0.070(6) 0.045(5) 0.002(5) 0.008(5) 0.010(5)
C3 0.047(6) 0.053(6) 0.050(6) 0.019(5) 0.004(5) 0.002(5)
C17 0.047(6) 0.039(5) 0.047(6) -0.003(4) 0.008(5) 0.001(4)
N9 0.049(5) 0.094(7) 0.055(5) 0.015(5) 0.014(4) 0.000(5)
C5 0.049(6) 0.040(5) 0.038(5) 0.002(4) 0.000(4) -0.006(4)
C1 0.049(6) 0.058(6) 0.028(4) 0.002(4) 0.008(4) 0.004(5)
C4 0.045(6) 0.056(6) 0.037(5) 0.008(4) -0.010(4) -0.007(5)
C14 0.043(6) 0.047(6) 0.032(5) 0.001(4) 0.006(4) -0.007(4)
C9 0.044(6) 0.060(7) 0.122(10) 0.024(7) 0.013(6) -0.012(5)
C7 0.057(11) 0.094(15) 0.039(7) -0.017(9) 0.021(8) 0.009(9)
C8 0.084(17) 0.062(13) 0.058(8) 0.008(8) 0.035(9) -0.006(10)
C11 0.034(6) 0.077(8) 0.102(9) 0.008(7) 0.011(6) 0.000(5)
C2 0.052(6) 0.044(5) 0.036(5) 0.014(4) 0.014(4) 0.001(4)
C10 0.042(6) 0.056(6) 0.072(7) 0.008(5) 0.013(5) -0.006(5)
C12 0.035(6) 0.068(7) 0.080(8) -0.003(6) 0.003(5) 0.014(5)
C13 0.053(6) 0.047(6) 0.040(5) -0.003(4) 0.000(4) 0.011(5)
C18 0.066(7) 0.041(6) 0.057(7) -0.004(5) 0.017(6) 0.005(5)
C8A 0.084(17) 0.062(13) 0.058(8) 0.008(8) 0.035(9) -0.006(10)
C7A 0.057(11) 0.094(15) 0.039(7) -0.017(9) 0.021(8) 0.009(9)

loop_
_atom_type_symbol
_atom_type_description
_atom_type_scat_dispersion_real
_atom_type_scat_dispersion_imag
_atom_type_scat_source
C C 0.0033 0.0016 'International Tables Vol C Tables 4.2.6.8 and 6.1.1.4'
H H 0.0000 0.0000 'International Tables Vol C Tables 4.2.6.8 and 6.1.1.4'
Br Br -0.2901 2.4595 'International Tables Vol C Tables 4.2.6.8 and 6.1.1.4'
Fe Fe 0.3463 0.8444 'International Tables Vol C Tables 4.2.6.8 and 6.1.1.4'
N N 0.0061 0.0033 'International Tables Vol C Tables 4.2.6.8 and 6.1.1.4'

loop_
_geom_angle_atom_site_label_1
_geom_angle_atom_site_label_2
_geom_angle_atom_site_label_3
_geom_angle
N3 Fe1 N2 79.9(3)
N4 Fe1 N3 76.6(3)
N4 Fe1 N2 91.5(3)
N1 Fe1 N3 94.3(3)
N1 Fe1 N2 76.6(3)
N1 Fe1 N4 166.3(3)
N6 Fe1 N3 167.6(3)
N6 Fe1 N2 95.8(3)
N6 Fe1 N4 92.0(3)
N6 Fe1 N1 96.0(3)
N6 Fe1 N5 93.4(3)
N5 Fe1 N3 92.5(3)
N5 Fe1 N2 168.2(3)
N5 Fe1 N4 95.5(3)
N5 Fe1 N1 95.1(3)
C9 N3 Fe1 107.3(6)
C9 N3 C8 124.1(11)
C9 N3 C8A 97.5(17)
C8 N3 Fe1 105.2(9)
C8A N3 Fe1 112.4(18)
C6 N2 Fe1 111.1(5)
C6 N2 C7 122.4(10)
C6 N2 C7A 98.4(15)
C7 N2 Fe1 107.8(8)
C7A N2 Fe1 105.2(17)
N8 C16 N7 172.3(11)
C14 N4 Fe1 126.4(6)
C10 N4 Fe1 114.3(6)
C10 N4 C14 118.9(8)
N5 C15 N7 172.0(11)
C5 N1 Fe1 116.4(6)
C5 N1 C1 117.9(8)
C1 N1 Fe1 125.8(6)
C17 N6 Fe1 143.3(8)
C15 N5 Fe1 157.1(8)
C15 N7 C16 123.6(9)
N2 C6 C5 112.8(7)
C4 C3 C2 119.6(9)
N6 C17 N9 172.9(11)
C17 N9 C18 122.2(9)
N1 C5 C6 116.9(8)
N1 C5 C4 122.5(8)
C4 C5 C6 120.6(8)
N1 C1 C2 122.9(8)
C3 C4 C5 118.7(8)
N4 C14 C13 122.3(9)
N3 C9 C10 112.2(9)
N2 C7 C8 104.9(12)
N3 C8 C7 111.4(14)
C12 C11 C10 120.1(10)
C3 C2 Br2 121.0(7)
C1 C2 Br2 120.5(7)
C1 C2 C3 118.5(9)
N4 C10 C9 116.0(9)
N4 C10 C11 120.7(10)
C11 C10 C9 123.2(10)
C13 C12 C11 118.8(9)
C14 C13 Br1 118.8(8)
C12 C13 Br1 122.1(8)
C12 C13 C14 119.2(9)
N10 C18 N9 174.1(12)
N3 C8A C7A 104(3)
C8A C7A N2 117(3)

loop_
_geom_bond_atom_site_label_1
_geom_bond_atom_site_label_2
_geom_bond_distance
Br1 C13 1.844(9)
Br2 C2 1.846(9)
Fe1 N3 2.175(7)
Fe1 N2 2.180(7)
Fe1 N4 2.165(7)
Fe1 N1 2.153(7)
Fe1 N6 2.068(8)
Fe1 N5 2.076(8)
N3 C9 1.425(12)
N3 C8 1.471(13)
N3 C8A 1.470(17)
N2 C6 1.434(11)
N2 C7 1.453(12)
N2 C7A 1.482(17)
C16 N7 1.284(13)
C16 N8 1.116(12)
N4 C14 1.320(10)
N4 C10 1.315(11)
C15 N5 1.121(10)
C15 N7 1.263(11)
N1 C5 1.317(10)
N1 C1 1.326(10)
N6 C17 1.111(10)
N10 C18 1.118(12)
C6 C5 1.492(12)
C3 C4 1.351(12)
C3 C2 1.356(12)
C17 N9 1.260(12)
N9 C18 1.298(13)
C5 C4 1.364(11)
C1 C2 1.353(12)
C14 C13 1.361(12)
C9 C10 1.475(13)
C7 C8 1.482(18)
C11 C10 1.369(13)
C11 C12 1.354(14)
C12 C13 1.337(13)
C8A C7A 1.48(2)
